data_7238313
loop_
_publ_author_name
'Constable, Edwin C.'
'Housecroft, Catherine E.'
'Price, Jason R.'
'Zampese, Jennifer A.'

_publ_section_title
;
 When five are six: the myth of five-coordinate copper(ii) in
 supramolecular chemistry
;
_journal_issue 10
_journal_name_full CrystEngComm
_journal_page_first 3163
_journal_paper_doi 10.1039/c0ce00019a
_journal_volume 12
_journal_year 2010
_chemical_formula_moiety 'C27 H23 Cu N5, 2(F6 P), C2 H3 N'
_chemical_formula_sum 'C29 H26 Cu F12 N6 P2'
_chemical_formula_weight 812.04
_space_group_IT_number 14
_space_group_name_Hall '-P 2ybc'
_space_group_name_H-M_alt 'P 1 21/c 1'
_symmetry_cell_setting monoclinic
_symmetry_space_group_name_Hall '-P 2ybc'
_symmetry_space_group_name_H-M 'P 1 21/c 1'
_atom_sites_solution_hydrogens geom
_atom_sites_solution_primary direct
_atom_sites_solution_secondary difmap
_audit_creation_method SHELXL-97
_cell_angle_alpha 90.00
_cell_angle_beta 102.59(3)
_cell_angle_gamma 90.00
_cell_formula_units_Z 8
_cell_length_a 14.222(3)
_cell_length_b 28.141(6)
_cell_length_c 16.880(3)
_cell_measurement_temperature 173(2)
_cell_volume 6593(2)
_computing_cell_refinement 'Stoe IPDS'
_computing_data_collection 'Stoe IPDS'
_computing_data_reduction 'Stoe IPDS'
_computing_molecular_graphics 'Bruker SHELXTL'
_computing_publication_material 'Bruker SHELXTL'
_computing_structure_refinement 'SHELXL-97 (Sheldrick, 1997)'
_computing_structure_solution 'SHELXS-97 (Sheldrick, 1990)'
_diffrn_ambient_temperature 173(2)
_diffrn_measured_fraction_theta_full 0.993
_diffrn_measured_fraction_theta_max 0.993
_diffrn_measurement_device_type 'Stoe IPDS'
_diffrn_measurement_method '\w scans'
_diffrn_radiation_monochromator graphite
_diffrn_radiation_source 'fine-focus sealed tube'
_diffrn_radiation_type MoK\a
_diffrn_radiation_wavelength 0.71073
_diffrn_reflns_av_R_equivalents 0.0753
_diffrn_reflns_av_sigmaI/netI 0.0255
_diffrn_reflns_limit_h_max 16
_diffrn_reflns_limit_h_min -16
_diffrn_reflns_limit_k_max 33
_diffrn_reflns_limit_k_min -33
_diffrn_reflns_limit_l_max 20
_diffrn_reflns_limit_l_min -20
_diffrn_reflns_number 126453
_diffrn_reflns_theta_full 25.05
_diffrn_reflns_theta_max 25.05
_diffrn_reflns_theta_min 2.06
_exptl_absorpt_coefficient_mu 0.860
_exptl_absorpt_correction_T_max 0.9039
_exptl_absorpt_correction_T_min 0.6265
_exptl_absorpt_correction_type multi-scan
_exptl_absorpt_process_details '(Blessing, 1951)'
_exptl_crystal_colour blue
_exptl_crystal_density_diffrn 1.636
_exptl_crystal_density_method 'not measured'
_exptl_crystal_description block
_exptl_crystal_F_000 3272
_exptl_crystal_size_max 0.60
_exptl_crystal_size_mid 0.25
_exptl_crystal_size_min 0.12
_refine_diff_density_max 0.507
_refine_diff_density_min -0.484
_refine_diff_density_rms 0.062
_refine_ls_extinction_method none
_refine_ls_goodness_of_fit_ref 1.099
_refine_ls_hydrogen_treatment constr
_refine_ls_matrix_type full
_refine_ls_number_parameters 903
_refine_ls_number_reflns 11581
_refine_ls_number_restraints 0
_refine_ls_restrained_S_all 1.099
_refine_ls_R_factor_all 0.0448
_refine_ls_R_factor_gt 0.0414
_refine_ls_shift/su_max 0.002
_refine_ls_shift/su_mean 0.000
_refine_ls_structure_factor_coef Fsqd
_refine_ls_weighting_details 'calc w=1/[\s^2^(Fo^2^)+(0.0561P)^2^+5.8899P] where P=(Fo^2^+2Fc^2^)/3'
_refine_ls_weighting_scheme calc
_refine_ls_wR_factor_gt 0.1108
_refine_ls_wR_factor_ref 0.1134
_reflns_number_gt 10753
_reflns_number_total 11581
_reflns_threshold_expression >2sigma(I)
_cod_data_source_file c0ce00019a.txt
_cod_data_source_block jp100
_cod_depositor_comments
;
The following automatic conversions were performed:

data item '_symmetry_cell_setting' value 'Monoclinic' was changed to
'monoclinic' in accordance with the
/home/saulius/struct/COD-crude-data/automatic-downloads/DataCite-retrospective/RSC/depositions/lib/dictionaries/cif_core.dic
dictionary named 'cif_core.dic' version 2.4.2 last updated on
2011-04-26.

Automatic conversion script
Id: cif_fix_values 6909 2019-04-08 15:41:33Z antanas 
;
_cod_original_sg_symbol_Hall -P2ybc
_cod_original_sg_symbol_H-M P2(1)/c
_cod_database_code 7238313

loop_
_symmetry_equiv_pos_as_xyz
'x, y, z'
'-x, y+1/2, -z+1/2'
'-x, -y, -z'
'x, -y-1/2, z-1/2'

loop_
_atom_site_label
_atom_site_type_symbol
_atom_site_fract_x
_atom_site_fract_y
_atom_site_fract_z
_atom_site_U_iso_or_equiv
_atom_site_adp_type
_atom_site_occupancy
_atom_site_symmetry_multiplicity
_atom_site_calc_flag
_atom_site_refinement_flags
Cu1 Cu 0.129810(18) 0.356377(9) 0.437930(16) 0.01899(9) Uani 1 1 d .
N1 N 0.04271(13) 0.30945(7) 0.36350(11) 0.0226(4) Uani 1 1 d .
N2 N 0.21728(13) 0.30298(6) 0.44307(11) 0.0199(4) Uani 1 1 d .
N3 N 0.24488(13) 0.38132(7) 0.52081(11) 0.0222(4) Uani 1 1 d .
C1 C -0.04844(16) 0.31664(9) 0.32311(14) 0.0284(5) Uani 1 1 d .
H1A H -0.0774 0.3467 0.3269 0.034 Uiso 1 1 calc R
C2 C -0.10177(17) 0.28144(9) 0.27596(15) 0.0329(6) Uani 1 1 d .
H2A H -0.1663 0.2873 0.2480 0.039 Uiso 1 1 calc R
C3 C -0.05940(18) 0.23784(9) 0.27053(16) 0.0345(6) Uani 1 1 d .
H3A H -0.0949 0.2131 0.2392 0.041 Uiso 1 1 calc R
C4 C 0.03474(18) 0.23025(9) 0.31079(16) 0.0315(5) Uani 1 1 d .
H4A H 0.0649 0.2004 0.3073 0.038 Uiso 1 1 calc R
C5 C 0.08438(15) 0.26689(8) 0.35635(13) 0.0218(4) Uani 1 1 d .
C6 C 0.18620(16) 0.26342(8) 0.40165(13) 0.0228(5) Uani 1 1 d .
C7 C 0.24612(18) 0.22457(9) 0.40419(15) 0.0308(5) Uani 1 1 d .
H7A H 0.2245 0.1965 0.3746 0.037 Uiso 1 1 calc R
C8 C 0.33874(19) 0.22781(9) 0.45122(16) 0.0365(6) Uani 1 1 d .
H8A H 0.3815 0.2017 0.4534 0.044 Uiso 1 1 calc R
C9 C 0.37018(17) 0.26872(9) 0.49532(15) 0.0315(5) Uani 1 1 d .
H9A H 0.4337 0.2710 0.5277 0.038 Uiso 1 1 calc R
C10 C 0.30548(15) 0.30612(8) 0.49039(13) 0.0225(4) Uani 1 1 d .
C11 C 0.32245(16) 0.35201(8) 0.53457(13) 0.0224(5) Uani 1 1 d .
C12 C 0.40784(17) 0.36437(9) 0.58629(15) 0.0310(5) Uani 1 1 d .
H12A H 0.4613 0.3433 0.5955 0.037 Uiso 1 1 calc R
C13 C 0.41443(18) 0.40833(10) 0.62490(16) 0.0344(6) Uani 1 1 d .
H13A H 0.4728 0.4177 0.6605 0.041 Uiso 1 1 calc R
C14 C 0.33593(19) 0.43805(9) 0.61113(15) 0.0331(5) Uani 1 1 d .
H14A H 0.3389 0.4681 0.6374 0.040 Uiso 1 1 calc R
C15 C 0.25253(17) 0.42340(8) 0.55832(15) 0.0283(5) Uani 1 1 d .
H15A H 0.1984 0.4441 0.5483 0.034 Uiso 1 1 calc R
N4 N 0.02438(12) 0.39539(6) 0.47076(11) 0.0198(4) Uani 1 1 d .
N5 N 0.11978(13) 0.41640(6) 0.35601(11) 0.0221(4) Uani 1 1 d .
C16 C 0.02267(18) 0.33980(9) 0.58057(15) 0.0319(5) Uani 1 1 d .
H16A H 0.0737 0.3257 0.5575 0.048 Uiso 1 1 calc R
H16B H -0.0296 0.3167 0.5779 0.048 Uiso 1 1 calc R
H16C H 0.0489 0.3485 0.6373 0.048 Uiso 1 1 calc R
C17 C -0.01553(16) 0.38326(8) 0.53333(14) 0.0238(5) Uani 1 1 d .
C18 C -0.08926(18) 0.41098(9) 0.55213(16) 0.0328(5) Uani 1 1 d .
H18A H -0.1172 0.4026 0.5965 0.039 Uiso 1 1 calc R
C19 C -0.12108(18) 0.45044(10) 0.50590(17) 0.0362(6) Uani 1 1 d .
H19A H -0.1711 0.4695 0.5183 0.043 Uiso 1 1 calc R
C20 C -0.08041(17) 0.46238(8) 0.44149(16) 0.0302(5) Uani 1 1 d .
H20A H -0.1024 0.4894 0.4090 0.036 Uiso 1 1 calc R
C21 C -0.00694(15) 0.43426(8) 0.42504(13) 0.0217(4) Uani 1 1 d .
C22 C 0.04385(16) 0.44469(8) 0.35912(13) 0.0228(4) Uani 1 1 d .
C23 C 0.01700(18) 0.48191(9) 0.30432(15) 0.0325(5) Uani 1 1 d .
H23A H -0.0366 0.5015 0.3070 0.039 Uiso 1 1 calc R
C24 C 0.0699(2) 0.48956(10) 0.24627(16) 0.0401(6) Uani 1 1 d .
H24A H 0.0521 0.5142 0.2074 0.048 Uiso 1 1 calc R
C25 C 0.14873(19) 0.46148(10) 0.24454(15) 0.0362(6) Uani 1 1 d .
H25A H 0.1863 0.4670 0.2053 0.043 Uiso 1 1 calc R
C26 C 0.17312(17) 0.42471(9) 0.30099(14) 0.0276(5) Uani 1 1 d .
C27 C 0.26052(19) 0.39474(10) 0.30427(16) 0.0372(6) Uani 1 1 d .
H27A H 0.2656 0.3713 0.3479 0.056 Uiso 1 1 calc R
H27B H 0.3180 0.4150 0.3148 0.056 Uiso 1 1 calc R
H27C H 0.2553 0.3783 0.2523 0.056 Uiso 1 1 calc R
Cu2 Cu 0.367080(18) 0.639828(9) 0.070177(17) 0.02294(9) Uani 1 1 d .
N6 N 0.45993(13) 0.68278(7) 0.14951(12) 0.0241(4) Uani 1 1 d .
N7 N 0.29495(13) 0.69875(6) 0.05731(11) 0.0205(4) Uani 1 1 d .
N8 N 0.24909(14) 0.61940(7) -0.01341(12) 0.0268(4) Uani 1 1 d .
C28 C 0.54703(17) 0.67127(9) 0.19418(15) 0.0302(5) Uani 1 1 d .
H28A H 0.5689 0.6394 0.1932 0.036 Uiso 1 1 calc R
C29 C 0.60617(17) 0.70441(10) 0.24178(15) 0.0332(6) Uani 1 1 d .
H29A H 0.6676 0.6954 0.2729 0.040 Uiso 1 1 calc R
C30 C 0.57424(17) 0.75064(10) 0.24317(16) 0.0338(6) Uani 1 1 d .
H30A H 0.6137 0.7739 0.2751 0.041 Uiso 1 1 calc R
C31 C 0.48449(17) 0.76282(9) 0.19782(15) 0.0299(5) Uani 1 1 d .
H31A H 0.4613 0.7945 0.1982 0.036 Uiso 1 1 calc R
C32 C 0.42890(15) 0.72805(8) 0.15172(13) 0.0223(4) Uani 1 1 d .
C33 C 0.33175(16) 0.73688(8) 0.10036(13) 0.0226(4) Uani 1 1 d .
C34 C 0.28057(17) 0.77897(8) 0.09482(15) 0.0289(5) Uani 1 1 d .
H34A H 0.3064 0.8060 0.1257 0.035 Uiso 1 1 calc R
C35 C 0.19042(18) 0.78052(9) 0.04292(16) 0.0331(5) Uani 1 1 d .
H35A H 0.1542 0.8092 0.0377 0.040 Uiso 1 1 calc R
C36 C 0.15239(17) 0.74080(8) -0.00147(15) 0.0289(5) Uani 1 1 d .
H36A H 0.0901 0.7416 -0.0363 0.035 Uiso 1 1 calc R
C37 C 0.20803(15) 0.69975(8) 0.00644(13) 0.0218(4) Uani 1 1 d .
C38 C 0.18320(15) 0.65431(8) -0.03661(13) 0.0222(4) Uani 1 1 d .
C39 C 0.10156(17) 0.64706(9) -0.09648(15) 0.0283(5) Uani 1 1 d .
H39A H 0.0566 0.6721 -0.1127 0.034 Uiso 1 1 calc R
C40 C 0.08610(18) 0.60258(9) -0.13265(15) 0.0333(6) Uani 1 1 d .
H40A H 0.0304 0.5968 -0.1741 0.040 Uiso 1 1 calc R
C41 C 0.15218(18) 0.56683(9) -0.10789(16) 0.0329(5) Uani 1 1 d .
H41A H 0.1424 0.5361 -0.1314 0.039 Uiso 1 1 calc R
C42 C 0.23301(18) 0.57663(9) -0.04816(16) 0.0324(5) Uani 1 1 d .
H42A H 0.2788 0.5521 -0.0312 0.039 Uiso 1 1 calc R
N9 N 0.47498(13) 0.60858(7) 0.01872(12) 0.0254(4) Uani 1 1 d .
N10 N 0.39159(14) 0.57643(7) 0.13398(12) 0.0271(4) Uani 1 1 d .
C43 C 0.4594(2) 0.66931(11) -0.08499(17) 0.0465(7) Uani 1 1 d .
H43A H 0.4066 0.6786 -0.0593 0.070 Uiso 1 1 calc R
H43B H 0.4335 0.6622 -0.1424 0.070 Uiso 1 1 calc R
H43C H 0.5058 0.6954 -0.0804 0.070 Uiso 1 1 calc R
C44 C 0.50847(18) 0.62622(10) -0.04350(16) 0.0353(6) Uani 1 1 d .
C45 C 0.5861(2) 0.60451(14) -0.0675(2) 0.0561(9) Uani 1 1 d .
H45A H 0.6099 0.6170 -0.1116 0.067 Uiso 1 1 calc R
C46 C 0.6277(2) 0.56502(15) -0.0269(2) 0.0627(11) Uani 1 1 d .
H46A H 0.6805 0.5500 -0.0428 0.075 Uiso 1 1 calc R
C47 C 0.5929(2) 0.54706(12) 0.0370(2) 0.0516(8) Uani 1 1 d .
H47A H 0.6214 0.5198 0.0657 0.062 Uiso 1 1 calc R
C48 C 0.51545(16) 0.56954(9) 0.05852(16) 0.0311(5) Uani 1 1 d .
C49 C 0.47064(17) 0.55247(8) 0.12460(15) 0.0308(5) Uani 1 1 d .
C50 C 0.5048(2) 0.51342(10) 0.1732(2) 0.0500(8) Uani 1 1 d .
H50A H 0.5610 0.4970 0.1667 0.060 Uiso 1 1 calc R
C51 C 0.4557(3) 0.49910(11) 0.2307(2) 0.0609(10) Uani 1 1 d .
H51A H 0.4787 0.4730 0.2653 0.073 Uiso 1 1 calc R
C52 C 0.3740(3) 0.52241(12) 0.23793(18) 0.0555(9) Uani 1 1 d .
H52A H 0.3389 0.5120 0.2766 0.067 Uiso 1 1 calc R
C53 C 0.3416(2) 0.56174(10) 0.18841(15) 0.0363(6) Uani 1 1 d .
C54 C 0.2507(2) 0.58724(12) 0.19163(18) 0.0466(7) Uani 1 1 d .
H54A H 0.2411 0.6135 0.1526 0.070 Uiso 1 1 calc R
H54B H 0.2549 0.5998 0.2464 0.070 Uiso 1 1 calc R
H54C H 0.1963 0.5652 0.1780 0.070 Uiso 1 1 calc R
P1 P 0.16294(4) 0.29294(2) 0.12970(4) 0.03134(15) Uani 1 1 d .
F10 F 0.11655(15) 0.30180(8) 0.03640(11) 0.0653(6) Uani 1 1 d .
F11 F 0.26077(13) 0.31817(7) 0.12166(13) 0.0610(5) Uani 1 1 d .
F12 F 0.20425(12) 0.24287(7) 0.10831(11) 0.0511(4) Uani 1 1 d .
F13 F 0.12131(12) 0.34329(6) 0.15116(12) 0.0525(5) Uani 1 1 d .
F14 F 0.06467(11) 0.26773(6) 0.13917(11) 0.0443(4) Uani 1 1 d .
F15 F 0.20724(11) 0.28374(6) 0.22347(9) 0.0443(4) Uani 1 1 d .
P2 P 0.32608(5) 0.69447(3) 0.35724(4) 0.03393(16) Uani 1 1 d .
F20 F 0.22881(12) 0.66971(8) 0.36726(13) 0.0632(6) Uani 1 1 d .
F21 F 0.42432(11) 0.71890(7) 0.34690(11) 0.0481(4) Uani 1 1 d .
F22 F 0.37249(14) 0.68802(8) 0.45160(10) 0.0584(5) Uani 1 1 d .
F23 F 0.28442(13) 0.74520(7) 0.37423(12) 0.0541(5) Uani 1 1 d .
F24 F 0.28243(12) 0.70082(7) 0.26234(10) 0.0485(4) Uani 1 1 d .
F25 F 0.36919(12) 0.64351(6) 0.34010(12) 0.0513(5) Uani 1 1 d .
P3 P 0.29836(5) 0.90635(2) 0.22053(4) 0.03186(16) Uani 1 1 d .
F30 F 0.39822(14) 0.88237(8) 0.21454(13) 0.0655(6) Uani 1 1 d .
F31 F 0.32783(17) 0.95363(6) 0.18067(12) 0.0638(6) Uani 1 1 d .
F32 F 0.26907(16) 0.85884(7) 0.25974(12) 0.0661(6) Uani 1 1 d .
F33 F 0.19754(14) 0.92931(8) 0.22508(11) 0.0625(5) Uani 1 1 d .
F34 F 0.25128(14) 0.88642(6) 0.13162(10) 0.0527(5) Uani 1 1 d .
F35 F 0.34598(13) 0.92593(6) 0.30886(10) 0.0473(4) Uani 1 1 d .
P4 P 0.18453(5) 0.08845(2) 0.28145(4) 0.03324(16) Uani 1 1 d .
F40 F 0.28961(15) 0.06946(10) 0.28415(13) 0.0771(7) Uani 1 1 d .
F41 F 0.07904(16) 0.10862(9) 0.27849(14) 0.0776(7) Uani 1 1 d .
F42 F 0.20887(18) 0.13567(8) 0.23862(13) 0.0796(8) Uani 1 1 d .
F43 F 0.22085(17) 0.11203(7) 0.36870(11) 0.0655(6) Uani 1 1 d .
F44 F 0.15844(19) 0.04197(6) 0.32419(12) 0.0701(6) Uani 1 1 d .
F45 F 0.14619(13) 0.06523(6) 0.19418(10) 0.0484(4) Uani 1 1 d .
N100 N 0.3523(4) 0.49976(19) 0.4316(3) 0.1044(15) Uani 1 1 d .
C100 C 0.3815(3) 0.53221(18) 0.4694(2) 0.0697(11) Uani 1 1 d .
C101 C 0.4192(4) 0.57285(16) 0.5183(3) 0.0826(13) Uani 1 1 d .
H10A H 0.3921 0.5737 0.5670 0.124 Uiso 1 1 calc R
H10B H 0.4015 0.6020 0.4868 0.124 Uiso 1 1 calc R
H10C H 0.4895 0.5705 0.5344 0.124 Uiso 1 1 calc R
N200 N 0.1417(3) 0.01071(15) 0.5499(2) 0.0738(9) Uani 1 1 d .
C200 C 0.1014(3) 0.04212(15) 0.5165(2) 0.0552(9) Uani 1 1 d .
C201 C 0.0486(3) 0.08178(15) 0.4740(2) 0.0712(11) Uani 1 1 d .
H20B H -0.0203 0.0777 0.4719 0.107 Uiso 1 1 calc R
H20C H 0.0594 0.0832 0.4187 0.107 Uiso 1 1 calc R
H20D H 0.0710 0.1114 0.5026 0.107 Uiso 1 1 calc R

loop_
_atom_site_aniso_label
_atom_site_aniso_U_11
_atom_site_aniso_U_22
_atom_site_aniso_U_33
_atom_site_aniso_U_23
_atom_site_aniso_U_13
_atom_site_aniso_U_12
Cu1 0.01693(14) 0.01319(14) 0.02404(15) -0.00264(9) -0.00165(11) 0.00252(9)
N1 0.0211(9) 0.0182(9) 0.0263(9) -0.0024(7) 0.0008(7) 0.0003(7)
N2 0.0205(9) 0.0168(9) 0.0213(9) -0.0005(7) 0.0022(7) 0.0022(7)
N3 0.0208(9) 0.0169(9) 0.0267(10) -0.0019(7) 0.0004(7) 0.0021(7)
C1 0.0226(11) 0.0268(12) 0.0323(12) -0.0042(10) -0.0016(9) 0.0018(9)
C2 0.0215(11) 0.0379(14) 0.0361(13) -0.0088(11) -0.0007(10) -0.0045(10)
C3 0.0300(13) 0.0333(14) 0.0388(14) -0.0139(11) 0.0042(11) -0.0091(10)
C4 0.0314(13) 0.0231(12) 0.0394(14) -0.0096(10) 0.0064(11) -0.0020(10)
C5 0.0209(10) 0.0210(11) 0.0235(11) -0.0015(8) 0.0046(9) -0.0013(8)
C6 0.0272(11) 0.0173(11) 0.0233(11) -0.0019(8) 0.0043(9) 0.0016(9)
C7 0.0356(13) 0.0219(12) 0.0325(13) -0.0055(10) 0.0019(10) 0.0061(10)
C8 0.0385(14) 0.0279(13) 0.0399(14) -0.0059(11) 0.0013(11) 0.0179(11)
C9 0.0248(12) 0.0327(13) 0.0327(13) -0.0030(10) -0.0032(10) 0.0103(10)
C10 0.0211(10) 0.0220(11) 0.0232(11) -0.0015(9) 0.0020(9) 0.0035(9)
C11 0.0200(11) 0.0225(11) 0.0236(11) -0.0015(9) 0.0023(9) 0.0019(8)
C12 0.0222(12) 0.0326(13) 0.0341(13) -0.0066(10) -0.0031(10) 0.0043(10)
C13 0.0271(12) 0.0371(14) 0.0338(13) -0.0091(11) -0.0049(10) -0.0063(10)
C14 0.0380(14) 0.0233(12) 0.0354(13) -0.0085(10) 0.0020(11) -0.0051(10)
C15 0.0269(12) 0.0204(11) 0.0347(13) -0.0062(9) 0.0006(10) 0.0027(9)
N4 0.0187(9) 0.0155(9) 0.0227(9) -0.0034(7) -0.0009(7) 0.0011(7)
N5 0.0234(9) 0.0178(9) 0.0228(9) -0.0019(7) 0.0001(7) -0.0026(7)
C16 0.0324(13) 0.0325(14) 0.0297(12) 0.0065(10) 0.0041(10) -0.0028(10)
C17 0.0219(11) 0.0224(11) 0.0259(11) -0.0046(9) 0.0023(9) -0.0049(9)
C18 0.0289(12) 0.0352(14) 0.0358(13) -0.0088(11) 0.0101(10) -0.0042(10)
C19 0.0253(12) 0.0336(14) 0.0501(16) -0.0133(12) 0.0087(11) 0.0059(10)
C20 0.0247(12) 0.0193(11) 0.0427(14) -0.0039(10) -0.0011(10) 0.0058(9)
C21 0.0192(10) 0.0149(10) 0.0270(11) -0.0048(8) -0.0040(8) -0.0007(8)
C22 0.0223(11) 0.0160(10) 0.0259(11) -0.0010(8) -0.0037(9) -0.0001(8)
C23 0.0340(13) 0.0219(12) 0.0357(13) 0.0058(10) -0.0053(10) -0.0005(10)
C24 0.0446(15) 0.0348(15) 0.0341(14) 0.0153(11) -0.0064(11) -0.0089(12)
C25 0.0359(14) 0.0416(15) 0.0285(12) 0.0061(11) 0.0015(10) -0.0146(12)
C26 0.0283(12) 0.0296(13) 0.0236(11) -0.0039(9) 0.0026(9) -0.0095(10)
C27 0.0332(13) 0.0446(16) 0.0357(14) -0.0017(12) 0.0119(11) -0.0015(12)
Cu2 0.01957(15) 0.01537(15) 0.02930(16) -0.00367(10) -0.00471(11) 0.00345(10)
N6 0.0206(9) 0.0209(10) 0.0278(10) -0.0037(8) -0.0013(7) 0.0005(7)
N7 0.0201(9) 0.0171(9) 0.0228(9) -0.0011(7) 0.0017(7) 0.0017(7)
N8 0.0241(10) 0.0203(10) 0.0322(10) -0.0037(8) -0.0019(8) 0.0034(8)
C28 0.0230(11) 0.0273(13) 0.0364(13) -0.0031(10) -0.0022(10) 0.0036(9)
C29 0.0216(11) 0.0403(15) 0.0340(13) -0.0057(11) -0.0017(10) 0.0000(10)
C30 0.0253(12) 0.0349(14) 0.0389(14) -0.0113(11) 0.0022(10) -0.0077(10)
C31 0.0259(12) 0.0256(12) 0.0372(13) -0.0075(10) 0.0047(10) -0.0023(9)
C32 0.0208(11) 0.0207(11) 0.0256(11) -0.0025(9) 0.0054(9) -0.0004(8)
C33 0.0238(11) 0.0203(11) 0.0230(11) -0.0008(8) 0.0034(9) -0.0008(9)
C34 0.0321(12) 0.0194(11) 0.0339(13) -0.0047(9) 0.0041(10) 0.0035(9)
C35 0.0334(13) 0.0242(12) 0.0394(14) -0.0017(10) 0.0026(11) 0.0120(10)
C36 0.0252(11) 0.0257(12) 0.0325(13) -0.0014(10) -0.0012(10) 0.0077(9)
C37 0.0190(10) 0.0221(11) 0.0232(11) -0.0002(9) 0.0022(8) 0.0024(8)
C38 0.0205(11) 0.0211(11) 0.0241(11) -0.0013(9) 0.0031(9) 0.0018(9)
C39 0.0212(11) 0.0302(13) 0.0303(12) -0.0035(10) -0.0010(9) 0.0037(9)
C40 0.0279(12) 0.0374(14) 0.0301(12) -0.0072(11) -0.0031(10) -0.0028(10)
C41 0.0341(13) 0.0257(13) 0.0361(13) -0.0096(10) 0.0014(10) -0.0042(10)
C42 0.0320(13) 0.0204(12) 0.0400(14) -0.0084(10) -0.0027(11) 0.0033(10)
N9 0.0216(9) 0.0241(10) 0.0289(10) -0.0082(8) 0.0018(8) -0.0014(8)
N10 0.0303(10) 0.0187(9) 0.0274(10) -0.0003(8) -0.0045(8) -0.0038(8)
C43 0.0576(18) 0.0485(18) 0.0321(14) 0.0012(12) 0.0068(13) -0.0240(14)
C44 0.0315(13) 0.0397(15) 0.0344(13) -0.0151(11) 0.0061(11) -0.0158(11)
C45 0.0379(16) 0.083(3) 0.0535(18) -0.0320(18) 0.0227(14) -0.0215(17)
C46 0.0273(15) 0.085(3) 0.077(2) -0.041(2) 0.0128(15) 0.0057(16)
C47 0.0322(14) 0.0513(19) 0.064(2) -0.0269(16) -0.0051(14) 0.0150(13)
C48 0.0218(11) 0.0242(12) 0.0405(14) -0.0140(10) -0.0080(10) 0.0037(9)
C49 0.0309(12) 0.0170(11) 0.0357(13) -0.0015(10) -0.0116(10) 0.0011(9)
C50 0.0478(17) 0.0228(13) 0.063(2) 0.0039(13) -0.0229(15) 0.0048(12)
C51 0.070(2) 0.0342(17) 0.058(2) 0.0239(15) -0.0314(17) -0.0175(16)
C52 0.069(2) 0.0482(19) 0.0367(15) 0.0150(13) -0.0153(15) -0.0341(17)
C53 0.0435(15) 0.0361(14) 0.0247(12) 0.0001(10) -0.0027(10) -0.0212(12)
C54 0.0440(16) 0.0594(19) 0.0387(15) -0.0066(13) 0.0142(13) -0.0195(14)
P1 0.0237(3) 0.0351(4) 0.0325(3) 0.0015(3) 0.0001(2) 0.0046(3)
F10 0.0661(12) 0.0861(15) 0.0365(10) 0.0120(9) -0.0043(9) 0.0142(11)
F11 0.0376(9) 0.0654(13) 0.0807(14) 0.0237(10) 0.0143(9) -0.0048(9)
F12 0.0447(9) 0.0504(11) 0.0576(11) -0.0120(8) 0.0096(8) 0.0149(8)
F13 0.0377(9) 0.0353(9) 0.0748(12) -0.0098(8) -0.0085(8) 0.0077(7)
F14 0.0264(7) 0.0436(9) 0.0604(10) -0.0016(8) 0.0039(7) 0.0000(7)
F15 0.0355(8) 0.0587(11) 0.0346(8) 0.0032(7) -0.0013(6) 0.0083(7)
P2 0.0236(3) 0.0426(4) 0.0339(4) 0.0055(3) 0.0027(3) 0.0073(3)
F20 0.0340(9) 0.0759(14) 0.0803(14) 0.0265(11) 0.0137(9) -0.0031(9)
F21 0.0301(8) 0.0552(11) 0.0584(10) 0.0038(8) 0.0083(7) 0.0007(7)
F22 0.0585(11) 0.0782(14) 0.0345(9) 0.0087(9) 0.0015(8) 0.0151(10)
F23 0.0494(10) 0.0529(11) 0.0602(11) 0.0002(9) 0.0125(8) 0.0199(8)
F24 0.0389(9) 0.0665(12) 0.0357(9) 0.0078(8) -0.0018(7) 0.0136(8)
F25 0.0389(9) 0.0435(10) 0.0616(11) -0.0044(8) -0.0105(8) 0.0119(7)
P3 0.0383(4) 0.0190(3) 0.0357(3) 0.0012(2) 0.0022(3) -0.0003(3)
F30 0.0515(11) 0.0700(14) 0.0729(13) -0.0044(11) 0.0093(10) 0.0232(10)
F31 0.1039(16) 0.0304(9) 0.0594(12) 0.0082(8) 0.0230(11) -0.0132(10)
F32 0.0764(14) 0.0459(11) 0.0610(12) 0.0212(9) -0.0178(10) -0.0302(10)
F33 0.0517(11) 0.0915(16) 0.0416(10) 0.0010(10) 0.0045(8) 0.0279(10)
F34 0.0768(12) 0.0319(9) 0.0402(9) -0.0065(7) -0.0073(8) 0.0118(8)
F35 0.0542(10) 0.0396(9) 0.0422(9) -0.0060(7) -0.0022(8) -0.0086(8)
P4 0.0428(4) 0.0206(3) 0.0332(3) -0.0019(3) 0.0013(3) -0.0052(3)
F40 0.0518(12) 0.121(2) 0.0531(12) -0.0003(12) -0.0010(9) 0.0220(12)
F41 0.0671(13) 0.0964(18) 0.0690(14) -0.0016(12) 0.0145(11) 0.0336(13)
F42 0.1026(17) 0.0538(13) 0.0657(13) 0.0226(10) -0.0183(12) -0.0439(12)
F43 0.1030(16) 0.0388(10) 0.0439(10) -0.0149(8) -0.0071(10) -0.0046(10)
F44 0.1275(19) 0.0303(10) 0.0540(11) 0.0043(8) 0.0231(12) -0.0216(11)
F45 0.0563(10) 0.0491(10) 0.0372(9) -0.0116(7) 0.0049(7) -0.0176(8)
N100 0.135(4) 0.111(4) 0.069(3) -0.001(2) 0.027(3) -0.024(3)
C100 0.077(3) 0.087(3) 0.053(2) 0.024(2) 0.031(2) 0.011(2)
C101 0.114(4) 0.072(3) 0.075(3) 0.010(2) 0.050(3) 0.005(3)
N200 0.082(2) 0.086(3) 0.0543(19) -0.0161(18) 0.0151(17) -0.001(2)
C200 0.058(2) 0.069(2) 0.0425(18) -0.0249(17) 0.0210(16) -0.0184(18)
C201 0.091(3) 0.069(3) 0.063(2) -0.0129(19) 0.038(2) -0.007(2)

loop_
_atom_type_symbol
_atom_type_description
_atom_type_scat_dispersion_real
_atom_type_scat_dispersion_imag
_atom_type_scat_source
C C 0.0033 0.0016 'International Tables Vol C Tables 4.2.6.8 and 6.1.1.4'
H H 0.0000 0.0000 'International Tables Vol C Tables 4.2.6.8 and 6.1.1.4'
N N 0.0061 0.0033 'International Tables Vol C Tables 4.2.6.8 and 6.1.1.4'
F F 0.0171 0.0103 'International Tables Vol C Tables 4.2.6.8 and 6.1.1.4'
P P 0.1023 0.0942 'International Tables Vol C Tables 4.2.6.8 and 6.1.1.4'
Cu Cu 0.3201 1.2651 'International Tables Vol C Tables 4.2.6.8 and 6.1.1.4'

loop_
_geom_angle_atom_site_label_1
_geom_angle_atom_site_label_2
_geom_angle_atom_site_label_3
_geom_angle
N2 Cu1 N4 155.61(8)
N2 Cu1 N3 79.90(8)
N4 Cu1 N3 99.04(7)
N2 Cu1 N1 79.86(8)
N4 Cu1 N1 97.61(7)
N3 Cu1 N1 159.30(7)
N2 Cu1 N5 125.75(8)
N4 Cu1 N5 78.64(7)
N3 Cu1 N5 95.80(7)
N1 Cu1 N5 99.47(7)
C1 N1 C5 118.77(19)
C1 N1 Cu1 127.15(16)
C5 N1 Cu1 114.08(14)
C10 N2 C6 121.89(19)
C10 N2 Cu1 119.00(15)
C6 N2 Cu1 119.05(15)
C15 N3 C11 118.61(19)
C15 N3 Cu1 127.05(15)
C11 N3 Cu1 114.24(15)
N1 C1 C2 122.0(2)
N1 C1 H1A 119.0
C2 C1 H1A 119.0
C3 C2 C1 118.7(2)
C3 C2 H2A 120.6
C1 C2 H2A 120.6
C2 C3 C4 119.7(2)
C2 C3 H3A 120.1
C4 C3 H3A 120.1
C3 C4 C5 118.8(2)
C3 C4 H4A 120.6
C5 C4 H4A 120.6
N1 C5 C4 121.9(2)
N1 C5 C6 114.13(19)
C4 C5 C6 124.0(2)
N2 C6 C7 120.8(2)
N2 C6 C5 112.85(19)
C7 C6 C5 126.4(2)
C6 C7 C8 118.0(2)
C6 C7 H7A 121.0
C8 C7 H7A 121.0
C7 C8 C9 121.1(2)
C7 C8 H8A 119.5
C9 C8 H8A 119.5
C10 C9 C8 117.6(2)
C10 C9 H9A 121.2
C8 C9 H9A 121.2
N2 C10 C9 120.6(2)
N2 C10 C11 112.76(19)
C9 C10 C11 126.6(2)
N3 C11 C12 121.8(2)
N3 C11 C10 113.96(19)
C12 C11 C10 124.2(2)
C11 C12 C13 118.8(2)
C11 C12 H12A 120.6
C13 C12 H12A 120.6
C14 C13 C12 119.5(2)
C14 C13 H13A 120.2
C12 C13 H13A 120.2
C13 C14 C15 118.6(2)
C13 C14 H14A 120.7
C15 C14 H14A 120.7
N3 C15 C14 122.7(2)
N3 C15 H15A 118.7
C14 C15 H15A 118.7
C17 N4 C21 120.53(19)
C17 N4 Cu1 122.64(15)
C21 N4 Cu1 116.81(15)
C26 N5 C22 120.1(2)
C26 N5 Cu1 127.51(16)
C22 N5 Cu1 112.09(15)
C17 C16 H16A 109.5
C17 C16 H16B 109.5
H16A C16 H16B 109.5
C17 C16 H16C 109.5
H16A C16 H16C 109.5
H16B C16 H16C 109.5
N4 C17 C18 120.1(2)
N4 C17 C16 117.3(2)
C18 C17 C16 122.6(2)
C19 C18 C17 119.5(2)
C19 C18 H18A 120.3
C17 C18 H18A 120.3
C18 C19 C20 120.1(2)
C18 C19 H19A 120.0
C20 C19 H19A 120.0
C19 C20 C21 118.9(2)
C19 C20 H20A 120.6
C21 C20 H20A 120.6
N4 C21 C20 121.0(2)
N4 C21 C22 115.69(19)
C20 C21 C22 123.3(2)
N5 C22 C23 121.5(2)
N5 C22 C21 115.90(19)
C23 C22 C21 122.6(2)
C24 C23 C22 118.5(2)
C24 C23 H23A 120.8
C22 C23 H23A 120.8
C23 C24 C25 120.0(2)
C23 C24 H24A 120.0
C25 C24 H24A 120.0
C24 C25 C26 119.5(2)
C24 C25 H25A 120.3
C26 C25 H25A 120.3
N5 C26 C25 120.5(2)
N5 C26 C27 117.9(2)
C25 C26 C27 121.6(2)
C26 C27 H27A 109.5
C26 C27 H27B 109.5
H27A C27 H27B 109.5
C26 C27 H27C 109.5
H27A C27 H27C 109.5
H27B C27 H27C 109.5
N7 Cu2 N8 80.03(8)
N7 Cu2 N6 79.57(8)
N8 Cu2 N6 159.60(8)
N7 Cu2 N10 145.05(8)
N8 Cu2 N10 97.90(8)
N6 Cu2 N10 98.98(8)
N7 Cu2 N9 136.43(8)
N8 Cu2 N9 99.27(8)
N6 Cu2 N9 95.25(7)
N10 Cu2 N9 78.49(8)
C28 N6 C32 118.6(2)
C28 N6 Cu2 127.39(16)
C32 N6 Cu2 113.88(15)
C33 N7 C37 121.83(19)
C33 N7 Cu2 119.42(15)
C37 N7 Cu2 118.74(15)
C42 N8 C38 119.0(2)
C42 N8 Cu2 126.70(16)
C38 N8 Cu2 114.27(15)
N6 C28 C29 122.1(2)
N6 C28 H28A 119.0
C29 C28 H28A 119.0
C30 C29 C28 118.9(2)
C30 C29 H29A 120.6
C28 C29 H29A 120.6
C29 C30 C31 119.5(2)
C29 C30 H30A 120.2
C31 C30 H30A 120.2
C30 C31 C32 118.8(2)
C30 C31 H31A 120.6
C32 C31 H31A 120.6
N6 C32 C31 122.1(2)
N6 C32 C33 114.21(19)
C31 C32 C33 123.7(2)
N7 C33 C34 120.9(2)
N7 C33 C32 112.80(19)
C34 C33 C32 126.3(2)
C33 C34 C35 118.0(2)
C33 C34 H34A 121.0
C35 C34 H34A 121.0
C34 C35 C36 120.9(2)
C34 C35 H35A 119.6
C36 C35 H35A 119.6
C35 C36 C37 118.1(2)
C35 C36 H36A 121.0
C37 C36 H36A 121.0
N7 C37 C36 120.3(2)
N7 C37 C38 112.64(19)
C36 C37 C38 127.1(2)
N8 C38 C39 121.6(2)
N8 C38 C37 114.20(19)
C39 C38 C37 124.2(2)
C38 C39 C40 118.9(2)
C38 C39 H39A 120.6
C40 C39 H39A 120.6
C41 C40 C39 119.5(2)
C41 C40 H40A 120.2
C39 C40 H40A 120.2
C40 C41 C42 118.7(2)
C40 C41 H41A 120.7
C42 C41 H41A 120.7
N8 C42 C41 122.4(2)
N8 C42 H42A 118.8
C41 C42 H42A 118.8
C44 N9 C48 120.4(2)
C44 N9 Cu2 125.62(18)
C48 N9 Cu2 113.79(16)
C53 N10 C49 120.3(2)
C53 N10 Cu2 124.46(18)
C49 N10 Cu2 114.76(16)
C44 C43 H43A 109.5
C44 C43 H43B 109.5
H43A C43 H43B 109.5
C44 C43 H43C 109.5
H43A C43 H43C 109.5
H43B C43 H43C 109.5
N9 C44 C45 120.3(3)
N9 C44 C43 117.3(2)
C45 C44 C43 122.5(3)
C46 C45 C44 119.4(3)
C46 C45 H45A 120.3
C44 C45 H45A 120.3
C45 C46 C47 120.0(3)
C45 C46 H46A 120.0
C47 C46 H46A 120.0
C46 C47 C48 118.7(3)
C46 C47 H47A 120.7
C48 C47 H47A 120.7
N9 C48 C47 121.2(3)
N9 C48 C49 115.6(2)
C47 C48 C49 123.2(3)
N10 C49 C50 121.1(3)
N10 C49 C48 115.7(2)
C50 C49 C48 123.2(3)
C51 C50 C49 118.8(3)
C51 C50 H50A 120.6
C49 C50 H50A 120.6
C52 C51 C50 119.8(3)
C52 C51 H51A 120.1
C50 C51 H51A 120.1
C51 C52 C53 120.1(3)
C51 C52 H52A 119.9
C53 C52 H52A 119.9
N10 C53 C52 119.8(3)
N10 C53 C54 118.0(2)
C52 C53 C54 122.2(3)
C53 C54 H54A 109.5
C53 C54 H54B 109.5
H54A C54 H54B 109.5
C53 C54 H54C 109.5
H54A C54 H54C 109.5
H54B C54 H54C 109.5
F10 P1 F15 178.78(11)
F10 P1 F11 91.57(12)
F15 P1 F11 89.62(10)
F10 P1 F12 90.47(11)
F15 P1 F12 89.77(10)
F11 P1 F12 90.16(11)
F10 P1 F14 89.18(11)
F15 P1 F14 89.63(10)
F11 P1 F14 179.16(12)
F12 P1 F14 90.22(10)
F10 P1 F13 89.50(11)
F15 P1 F13 90.26(10)
F11 P1 F13 89.87(11)
F12 P1 F13 179.95(14)
F14 P1 F13 89.75(10)
F20 P2 F23 90.41(11)
F20 P2 F22 91.38(12)
F23 P2 F22 90.65(11)
F20 P2 F24 89.93(11)
F23 P2 F24 90.10(10)
F22 P2 F24 178.48(10)
F20 P2 F21 179.44(12)
F23 P2 F21 90.14(10)
F22 P2 F21 88.67(11)
F24 P2 F21 90.02(10)
F20 P2 F25 90.17(11)
F23 P2 F25 179.42(11)
F22 P2 F25 89.27(11)
F24 P2 F25 89.96(10)
F21 P2 F25 89.28(10)
F32 P3 F31 179.51(13)
F32 P3 F33 90.04(13)
F31 P3 F33 90.23(13)
F32 P3 F35 89.87(10)
F31 P3 F35 90.52(10)
F33 P3 F35 91.04(11)
F32 P3 F30 89.33(13)
F31 P3 F30 90.38(13)
F33 P3 F30 178.64(13)
F35 P3 F30 90.17(11)
F32 P3 F34 90.10(11)
F31 P3 F34 89.51(11)
F33 P3 F34 89.45(11)
F35 P3 F34 179.51(12)
F30 P3 F34 89.35(11)
F44 P4 F40 91.24(15)
F44 P4 F42 178.89(15)
F40 P4 F42 89.86(15)
F44 P4 F41 89.77(14)
F40 P4 F41 178.93(15)
F42 P4 F41 89.13(15)
F44 P4 F45 90.90(10)
F40 P4 F45 91.08(11)
F42 P4 F45 89.25(11)
F41 P4 F45 89.26(12)
F44 P4 F43 89.06(11)
F40 P4 F43 90.01(12)
F42 P4 F43 90.77(12)
F41 P4 F43 89.65(13)
F45 P4 F43 178.91(12)
N100 C100 C101 179.1(5)
C100 C101 H10A 109.5
C100 C101 H10B 109.5
H10A C101 H10B 109.5
C100 C101 H10C 109.5
H10A C101 H10C 109.5
H10B C101 H10C 109.5
N200 C200 C201 179.1(4)
C200 C201 H20B 109.5
C200 C201 H20C 109.5
H20B C201 H20C 109.5
C200 C201 H20D 109.5
H20B C201 H20D 109.5
H20C C201 H20D 109.5

loop_
_geom_bond_atom_site_label_1
_geom_bond_atom_site_label_2
_geom_bond_distance
Cu1 N2 1.9407(18)
Cu1 N4 2.0305(18)
Cu1 N3 2.0323(19)
Cu1 N1 2.0441(19)
Cu1 N5 2.1679(19)
N1 C1 1.342(3)
N1 C5 1.353(3)
N2 C10 1.335(3)
N2 C6 1.337(3)
N3 C15 1.336(3)
N3 C11 1.356(3)
C1 C2 1.388(3)
C1 H1A 0.9500
C2 C3 1.379(4)
C2 H2A 0.9500
C3 C4 1.380(4)
C3 H3A 0.9500
C4 C5 1.384(3)
C4 H4A 0.9500
C5 C6 1.486(3)
C6 C7 1.381(3)
C7 C8 1.385(4)
C7 H7A 0.9500
C8 C9 1.391(4)
C8 H8A 0.9500
C9 C10 1.389(3)
C9 H9A 0.9500
C10 C11 1.484(3)
C11 C12 1.377(3)
C12 C13 1.392(4)
C12 H12A 0.9500
C13 C14 1.374(4)
C13 H13A 0.9500
C14 C15 1.382(3)
C14 H14A 0.9500
C15 H15A 0.9500
N4 C17 1.347(3)
N4 C21 1.357(3)
N5 C26 1.342(3)
N5 C22 1.352(3)
C16 C17 1.496(3)
C16 H16A 0.9800
C16 H16B 0.9800
C16 H16C 0.9800
C17 C18 1.398(3)
C18 C19 1.376(4)
C18 H18A 0.9500
C19 C20 1.380(4)
C19 H19A 0.9500
C20 C21 1.386(3)
C20 H20A 0.9500
C21 C22 1.482(3)
C22 C23 1.395(3)
C23 C24 1.376(4)
C23 H23A 0.9500
C24 C25 1.377(4)
C24 H24A 0.9500
C25 C26 1.398(4)
C25 H25A 0.9500
C26 C27 1.493(4)
C27 H27A 0.9800
C27 H27B 0.9800
C27 H27C 0.9800
Cu2 N7 1.9369(18)
Cu2 N8 2.026(2)
Cu2 N6 2.0560(19)
Cu2 N10 2.074(2)
Cu2 N9 2.113(2)
N6 C28 1.342(3)
N6 C32 1.351(3)
N7 C33 1.337(3)
N7 C37 1.343(3)
N8 C42 1.337(3)
N8 C38 1.355(3)
C28 C29 1.389(3)
C28 H28A 0.9500
C29 C30 1.380(4)
C29 H29A 0.9500
C30 C31 1.381(4)
C30 H30A 0.9500
C31 C32 1.386(3)
C31 H31A 0.9500
C32 C33 1.483(3)
C33 C34 1.383(3)
C34 C35 1.387(4)
C34 H34A 0.9500
C35 C36 1.388(4)
C35 H35A 0.9500
C36 C37 1.390(3)
C36 H36A 0.9500
C37 C38 1.475(3)
C38 C39 1.378(3)
C39 C40 1.389(3)
C39 H39A 0.9500
C40 C41 1.378(4)
C40 H40A 0.9500
C41 C42 1.382(3)
C41 H41A 0.9500
C42 H42A 0.9500
N9 C44 1.340(3)
N9 C48 1.350(3)
N10 C53 1.343(3)
N10 C49 1.350(3)
C43 C44 1.495(4)
C43 H43A 0.9800
C43 H43B 0.9800
C43 H43C 0.9800
C44 C45 1.397(4)
C45 C46 1.370(6)
C45 H45A 0.9500
C46 C47 1.376(5)
C46 H46A 0.9500
C47 C48 1.386(4)
C47 H47A 0.9500
C48 C49 1.480(4)
C49 C50 1.394(4)
C50 C51 1.373(5)
C50 H50A 0.9500
C51 C52 1.363(5)
C51 H51A 0.9500
C52 C53 1.403(4)
C52 H52A 0.9500
C53 C54 1.491(4)
C54 H54A 0.9800
C54 H54B 0.9800
C54 H54C 0.9800
P1 F10 1.5889(19)
P1 F15 1.5921(17)
P1 F11 1.5940(18)
P1 F12 1.5978(18)
P1 F14 1.6061(17)
P1 F13 1.6073(18)
P2 F20 1.5907(18)
P2 F23 1.5953(19)
P2 F22 1.5960(18)
P2 F24 1.5968(17)
P2 F21 1.6004(17)
P2 F25 1.6105(18)
P3 F32 1.5874(18)
P3 F31 1.5877(18)
P3 F33 1.5897(19)
P3 F35 1.5954(17)
P3 F30 1.5955(19)
P3 F34 1.6053(18)
P4 F44 1.5766(18)
P4 F40 1.578(2)
P4 F42 1.5865(19)
P4 F41 1.595(2)
P4 F45 1.5950(17)
P4 F43 1.5952(18)
N100 C100 1.140(6)
C100 C101 1.444(7)
C101 H10A 0.9800
C101 H10B 0.9800
C101 H10C 0.9800
N200 C200 1.134(5)
C200 C201 1.445(6)
C201 H20B 0.9800
C201 H20C 0.9800
C201 H20D 0.9800
